data_9014625
loop_
_publ_author_name
'Dodony, I.'
'Posfai, M.'
'Buseck, P. R.'

_publ_section_title
;
 Revised structure models for antigorite: An HRTEM study
 Note: n = 14
;
_journal_name_full 'American Mineralogist'
_journal_page_first 1443
_journal_page_last 1457
_journal_volume 87
_journal_year 2002
_chemical_formula_sum 'Mg39 O120 Si28'
_chemical_name_mineral Antigorite-M
_space_group_IT_number 6
_symmetry_space_group_name_Hall 'P -2y'
_symmetry_space_group_name_H-M 'P 1 m 1'
_cell_angle_alpha 90
_cell_angle_beta 90.0
_cell_angle_gamma 90
_cell_formula_units_Z 1
_cell_length_a 35.02
_cell_length_b 9.23
_cell_length_c 7.27
_cell_volume 2349.916
_database_code_amcsd 0019082
_exptl_crystal_density_diffrn 2.582
_cod_original_formula_sum 'Mg39 Si28 O120'
_cod_database_code 9014625

loop_
_space_group_symop_operation_xyz
x,y,z
x,-y,z

loop_
_atom_site_label
_atom_site_fract_x
_atom_site_fract_y
_atom_site_fract_z
Mg1 0.06768 0.50000 0.56156
Mg2 0.00468 0.00000 0.52401
Mg3 0.06783 0.83365 0.56167
Mg4 0.00482 0.33365 0.52417
Mg5 0.22438 0.50000 0.62958
Mg6 0.14579 0.00000 0.60828
Mg7 0.22452 0.83365 0.62960
Mg8 0.14594 0.33365 0.60835
Mg9 0.38155 0.50000 0.59563
Mg10 0.30308 0.00000 0.62536
Mg11 0.38170 0.83365 0.59555
Mg12 0.30323 0.33365 0.62533
Mg13 0.45942 0.00000 0.54054
Mg14 0.45957 0.33365 0.54041
Mg15 0.93232 0.00000 0.47145
Mg16 0.93217 0.33365 0.47134
Mg17 0.77562 0.00000 0.40343
Mg18 0.85421 0.50000 0.42473
Mg19 0.77548 0.33365 0.40341
Mg20 0.85406 0.83365 0.42466
Mg21 0.61845 0.00000 0.43738
Mg22 0.69692 0.50000 0.40765
Mg23 0.61830 0.33365 0.43746
Mg24 0.69677 0.83365 0.40768
Mg25 0.54058 0.50000 0.49247
Mg26 0.54043 0.83365 0.49260
Si1 0.10469 0.66667 0.19094
Si2 0.03250 0.16667 0.13184
Si3 0.39674 0.66667 0.19094
Si4 0.32389 0.16667 0.22651
Si5 0.25071 0.66667 0.23838
Si6 0.17753 0.16667 0.22651
Si7 0.89531 0.16667 -0.15793
Si8 0.96750 0.66667 -0.09883
Si9 0.46893 0.16667 0.13184
Si10 0.74929 0.16667 -0.20537
Si11 0.82247 0.66667 -0.19350
Si12 0.60326 0.16667 -0.15793
Si13 0.67611 0.66667 -0.19350
Si14 0.53107 0.66667 -0.09883
O1 0.10826 0.50000 0.11234
O2 0.03716 0.00000 0.05458
O3 0.11567 0.50000 0.76270
O4 0.03548 0.00000 0.70587
O5 0.02288 0.50000 0.35797
O6 0.09825 0.00000 0.41967
O7 0.07061 0.74565 0.08471
O8 0.03577 0.66730 0.70612
O9 0.11597 0.16730 0.76286
O10 0.09850 0.66667 0.41095
O11 0.02325 0.16667 0.34935
O12 -0.00001 0.24565 0.01480
O13 0.25207 0.50000 0.15818
O14 0.18000 0.00000 0.14693
O15 0.27754 0.50000 0.79786
O16 0.19649 0.00000 0.79341
O17 0.17431 0.50000 0.45681
O18 0.25071 0.00000 0.46921
O19 0.21399 0.74565 0.15515
O20 0.19678 0.66730 0.79348
O21 0.27784 0.16730 0.79783
O22 0.25071 0.66667 0.46041
O23 0.17443 0.16667 0.44803
O24 0.14205 0.24565 0.13156
O25 0.39585 0.50000 0.11059
O26 0.32412 0.00000 0.14605
O27 0.43892 0.50000 0.72800
O28 0.35848 0.00000 0.77602
O29 0.32712 0.50000 0.45681
O30 0.40318 0.00000 0.41967
O31 0.35803 0.74565 0.13222
O32 0.35877 0.66730 0.77589
O33 0.43921 0.16730 0.72777
O34 0.40293 0.66667 0.41095
O35 0.32700 0.16667 0.44803
O36 0.28609 0.24565 0.15537
O37 0.46691 0.00000 0.05196
O38 0.47854 0.50000 0.35797
O39 0.47818 0.16667 0.34935
O40 0.42948 0.24565 0.08580
O41 0.89174 0.00000 -0.07933
O42 0.96284 0.50000 -0.02156
O43 0.88433 0.00000 0.27031
O44 0.96452 0.50000 0.32715
O45 0.97712 0.00000 0.67505
O46 0.90175 0.50000 0.61334
O47 0.92939 0.24565 -0.05169
O48 0.96423 0.16730 0.32689
O49 0.88403 0.66730 0.27015
O50 0.90150 0.16667 -0.37794
O51 0.97675 0.66667 -0.31633
O52 0.74793 0.00000 -0.12517
O53 0.82000 0.50000 -0.11392
O54 0.72246 0.00000 0.23515
O55 0.80351 0.50000 0.23960
O56 0.82569 0.00000 0.57620
O67_1 0.74929 0.50000 0.56380
O58 0.78601 0.24565 -0.12214
O59 0.80322 0.16730 0.23953
O60 0.72216 0.66730 0.23518
O61 0.74929 0.16667 -0.42740
O62 0.82557 0.66667 -0.41502
O63 0.85795 0.74565 -0.09855
O64 0.60415 0.00000 -0.07758
O65 0.67588 0.50000 -0.11304
O66 0.56108 0.00000 0.30502
O67_2 0.64152 0.50000 0.25699
O68 0.67288 0.00000 0.57620
O69 0.59682 0.50000 0.61334
O70 0.64197 0.24565 -0.09920
O71 0.64123 0.16730 0.25712
O72 0.56079 0.66730 0.30524
O73 0.59707 0.16667 -0.37794
O74 0.67300 0.66667 -0.41502
O75 0.71391 0.74565 -0.12236
O76 0.53309 0.50000 -0.01895
O77 0.52146 0.00000 0.67505
O78 0.52182 0.66667 -0.31633
O79 0.57052 0.74565 -0.05278
O80 0.49988 0.24565 0.01669

loop_
_cod_changelog_entry_id
_cod_changelog_entry_author
_cod_changelog_entry_date
_cod_changelog_entry_text
1
;cod-tools version 3.10.1
Id: cif_fix_AMCSD_atom_labels 10224 2024-08-07 11:09:31Z saulius
;
2024-08-07T19:40:13+03:00
;Changed the following '_atom_site_label' values:
the first duplicated label 'O67'  converted to 'O67_1'
duplicated label 'O67' at index 106 converted to 'O67_2'
;

loop_
_cod_related_entry_id
_cod_related_entry_database
_cod_related_entry_code
1 AMCSD 0019082
